data_1524510
loop_
_publ_author_name
'Haupt, H.J.'
'Preut, H.'
'Wolfes, W.'

_publ_section_title
;
 Die Kristall- und Molekuelstruktur von dimeren
 Halogenobis(pentacarbonylrhenium)indium(III), ((Re (C O)5)2 In (mue-X)) 2
;
_journal_name_full 'Zeitschrift fuer Anorganische und Allgemeine Chemie'
_journal_page_first 93
_journal_page_last 99
_journal_volume 448
_journal_year 1979
_chemical_formula_sum 'C20 Cl2 In2 O20 Re4'
_chemical_name_systematic '((Re (C O)5)2 In Cl)2'
_space_group_IT_number 14
_symmetry_space_group_name_Hall '-P 2ybc'
_symmetry_space_group_name_H-M 'P 1 21/c 1'
_cell_angle_alpha 90
_cell_angle_beta 106.3
_cell_angle_gamma 90
_cell_formula_units_Z 4
_cell_length_a 10.54
_cell_length_b 12.961
_cell_length_c 26.071
_cell_volume 3418.377
_citation_journal_id_ASTM ZAACAB
_cod_data_source_file Haupt_ZAACAB_1979_537.cif
_cod_data_source_block C20Cl2In2O20Re4
_cod_database_code 1524510

loop_
_symmetry_equiv_pos_as_xyz
x,y,z
-x,y+1/2,-z+1/2
-x,-y,-z
x,-y-1/2,z-1/2

loop_
_atom_site_label
_atom_site_type_symbol
_atom_site_fract_x
_atom_site_fract_y
_atom_site_fract_z
_atom_site_occupancy
_atom_site_U_iso_or_equiv
C16 C+2 0.032 0.375 0.04 1 0.0
O13 O-2 0.504 0.017 0.134 1 0.0
C4 C+2 0.092 0.238 0.298 1 0.0
C18 C+2 0.853 0.476 0.095 1 0.0
O17 O-2 0.674 0.37 -0.038 1 0.0
In2 In+1 0.6852 0.2803 0.11086 1 0.0
O14 O-2 0.346 0.324 0.147 1 0.0
O15 O-2 0.396 0.414 -0.007 1 0.0
In1 In+1 0.7616 0.2944 0.26744 1 0.0
Cl1 Cl-1 0.6695 0.4145 0.1846 1 0.0
O9 O-2 0.412 0.106 0.216 1 0.0
C10 C+2 0.457 0.357 0.28 1 0.0
C13 C+2 0.479 0.087 0.108 1 0.0
Cl2 Cl-1 0.7816 0.1616 0.194 1 0.0
C9 C+2 0.465 0.152 0.251 1 0.0
O10 O-2 0.39 0.419 0.257 1 0.0
C7 C+2 0.699 0.32 0.374 1 0.0
C15 C+2 0.401 0.346 0.019 1 0.0
O6 O-2 0.38 0.179 0.384 1 0.0
O5 O-2 0.964 0.225 0.417 1 0.0
C3 C+2 0.021 0.436 0.261 1 0.0
O7 O-2 0.733 0.369 0.407 1 0.0
C11 C+2 0.254 0.158 0.019 1 0.0
Re3 Re 0.8936 0.3332 0.06928 1 0.0
O18 O-2 0.856 0.556 0.109 1 0.0
O11 O-2 0.154 0.131 0.001 1 0.0
C19 C+2 0.009 0.299 0.141 1 0.0
Re2 Re 0.5635 0.234 0.31392 1 0.0
C20 C+2 0.903 0.184 0.046 1 0.0
O16 O-2 0.112 0.4 0.021 1 0.0
O3 O-2 0.022 0.479 0.222 1 0.0
C5 C+2 0.98 0.274 0.382 1 0.0
O1 O-2 0.283 0.434 0.4 1 0.0
C14 C+2 0.37 0.289 0.114 1 0.0
C12 C+2 0.518 0.147 0.011 1 0.0
C2 C+2 0.919 0.482 0.345 1 0.0
C1 C+2 0.188 0.407 0.368 1 0.0
C8 C+2 0.681 0.116 0.34 1 0.0
C6 C+2 0.447 0.197 0.355 1 0.0
O2 O-2 0.86 0.548 0.358 1 0.0
O19 O-2 0.083 0.275 0.178 1 0.0
C17 C+2 0.753 0.359 0.002 1 0.0
O4 O-2 0.13 0.171 0.281 1 0.0
O8 O-2 0.762 0.05 0.354 1 0.0
Re1 Re 0.015 0.3612 0.32446 1 0.0
Re4 Re 0.4309 0.211 0.0593 1 0.0
O20 O-2 0.893 0.098 0.036 1 0.0
O12 O-2 0.567 0.113 -0.018 1 0.0
